data_1534524
loop_
_publ_author_name
'Lesage, J.'
'Raveau, B.'
'Guesdon, A.'

_publ_section_title
;
 Two aluminotriphosphates with closely related intersecting tunnel
 structures involving tetrahedral "AlP" chains and layers : A Al3 (P3
 O10)2, A = Rb, Cs
;
_journal_name_full 'Journal of Solid State Chemistry'
_journal_page_first 1212
_journal_page_last 1220
_journal_volume 178
_journal_year 2005
_chemical_formula_sum 'Al3 Cs O20 P6'
_chemical_name_systematic 'Cs Al3 (P3 O10)2'
_space_group_IT_number 41
_symmetry_space_group_name_Hall 'C -2ac 2'
_symmetry_space_group_name_H-M 'C 2 c b'
_cell_angle_alpha 90
_cell_angle_beta 90
_cell_angle_gamma 90
_cell_formula_units_Z 4
_cell_length_a 10.0048
_cell_length_b 13.3008
_cell_length_c 12.1698
_cell_volume 1619.458
_citation_journal_id_ASTM JSSCBI
_cod_data_source_file Lesage_JSSCBI_2005_1831.cif
_cod_data_source_block Al3Cs1O20P6
_cod_original_sg_symbol_Hall 'A 2 -2ab (z,y,-x)'
_cod_original_formula_sum 'Al3 Cs1 O20 P6'
_cod_database_code 1534524

loop_
_symmetry_equiv_pos_as_xyz
x,y,z
x,-y,-z
x,y+1/2,-z+1/2
x,-y+1/2,z+1/2
x+1/2,y+1/2,z
x+1/2,-y+1/2,-z
x+1/2,y+1,-z+1/2
x+1/2,-y+1,z+1/2

loop_
_atom_site_label
_atom_site_type_symbol
_atom_site_fract_x
_atom_site_fract_y
_atom_site_fract_z
_atom_site_occupancy
_atom_site_U_iso_or_equiv
O8 O-2 0.2702 0.46579 0.39448 1 0.0
Al2 Al+3 0.04897 0.27177 0.22074 1 0.0
P3 P+5 0.30196 0.42303 0.28026 1 0.0
O5 O-2 0.4015 0.18446 0.3 1 0.0
O4 O-2 0.2149 0.14669 0.42647 1 0.0
O7 O-2 0.2982 0.01604 0.30423 1 0.0
O1 O-2 0.4779 0.09478 0.051 1 0.0
P1 P+5 0.06637 0.18662 0.45755 1 0.0
Cs1 Cs+1 0 0 0 1 0.0
Al1 Al+3 0.3803 0 0 1 0.0
O10 O-2 0.443 0.38607 0.27795 1 0.0
P2 P+5 0.27095 0.13268 0.30481 1 0.0
O2 O-2 0.0754 0.27257 0.07056 1 0.0
O3 O-2 0.0289 0.26411 0.37393 1 0.0
O6 O-2 0.1638 0.15673 0.22457 1 0.0
O9 O-2 0.1989 0.35296 0.24079 1 0.0
